data_2212901
loop_
_publ_author_name
'Tong-Liang Hu'
'Jin-Lei Tian'

_publ_section_title
<i>trans</i>-Bis[(2<i>E</i>)-3-(<i>N</i>,<i>N</i>-dimethylamino)-1-(2-pyridyl)prop-2-en-1-one-\k^2^<i>N</i>,<i>O</i>]bis(perchlorato-\k<i>O</i>)cadmium(II)
_journal_coeditor_code HB2326
_journal_issue 4
_journal_name_full 'Acta Crystallographica Section E'
_journal_page_first m1092
_journal_page_last m1093
_journal_paper_doi 10.1107/S1600536807011890
_journal_volume 63
_journal_year 2007
_chemical_formula_iupac '[Cd (Cl O4)2 (C10 H12 N2 O)2]'
_chemical_formula_moiety 'C20 H24 Cd Cl2 N4 O10'
_chemical_formula_sum 'C20 H24 Cd Cl2 N4 O10'
_chemical_formula_weight 663.73
_chemical_name_systematic
;
trans-Bis[(2E)-3-(N,N-dimethylamino)-1-(2-pyridyl)prop-2-en-1-one-
k^2^N,O]bis(perchlorato-\kO)cadmium(II)
;
_space_group_IT_number 2
_symmetry_cell_setting triclinic
_symmetry_space_group_name_Hall '-P 1'
_symmetry_space_group_name_H-M 'P -1'
_atom_sites_solution_hydrogens geom
_atom_sites_solution_primary direct
_atom_sites_solution_secondary difmap
_audit_creation_method SHELXL-97
_cell_angle_alpha 78.656(3)
_cell_angle_beta 79.377(3)
_cell_angle_gamma 71.775(2)
_cell_formula_units_Z 1
_cell_length_a 7.3648(19)
_cell_length_b 9.3606(19)
_cell_length_c 9.839(2)
_cell_measurement_reflns_used 2384
_cell_measurement_temperature 298(2)
_cell_measurement_theta_max 27.02
_cell_measurement_theta_min 2.38
_cell_volume 626.2(2)
_computing_cell_refinement 'SAINT (Bruker, 1998)'
_computing_data_collection 'SMART (Bruker, 1998)'
_computing_data_reduction SAINT
_computing_molecular_graphics 'SHELXTL (Bruker, 1998)'
_computing_publication_material SHELXTL
_computing_structure_refinement 'SHELXL97 (Sheldrick, 1997)'
_computing_structure_solution 'SHELXS97 (Sheldrick, 1997)'
_diffrn_ambient_temperature 298(2)
_diffrn_measured_fraction_theta_full 0.976
_diffrn_measured_fraction_theta_max 0.976
_diffrn_measurement_device_type 'Bruker SMART CCD'
_diffrn_measurement_method \w
_diffrn_radiation_monochromator graphite
_diffrn_radiation_source 'fine-focus sealed tube'
_diffrn_radiation_type MoK\a
_diffrn_radiation_wavelength 0.71073
_diffrn_reflns_av_R_equivalents 0.0179
_diffrn_reflns_av_sigmaI/netI 0.0340
_diffrn_reflns_limit_h_max 8
_diffrn_reflns_limit_h_min -8
_diffrn_reflns_limit_k_max 9
_diffrn_reflns_limit_k_min -11
_diffrn_reflns_limit_l_max 10
_diffrn_reflns_limit_l_min -11
_diffrn_reflns_number 3030
_diffrn_reflns_theta_full 25.00
_diffrn_reflns_theta_max 25.00
_diffrn_reflns_theta_min 2.13
_diffrn_standards_decay_% 0
_diffrn_standards_interval_count 0
_diffrn_standards_interval_time 0
_diffrn_standards_number 0
_exptl_absorpt_coefficient_mu 1.147
_exptl_absorpt_correction_T_max 0.820
_exptl_absorpt_correction_T_min 0.770
_exptl_absorpt_correction_type multi-scan
_exptl_absorpt_process_details '(SADABS; Bruker, 1998)'
_exptl_crystal_colour Yellow
_exptl_crystal_density_diffrn 1.760
_exptl_crystal_density_method 'not measured'
_exptl_crystal_description Block
_exptl_crystal_F_000 334
_exptl_crystal_size_max 0.24
_exptl_crystal_size_mid 0.20
_exptl_crystal_size_min 0.18
_refine_diff_density_max 0.597
_refine_diff_density_min -0.742
_refine_ls_extinction_coef 0.063(5)
_refine_ls_extinction_expression Fc^*^=kFc[1+0.001xFc^2^\l^3^/sin(2\q)]^-1/4^
_refine_ls_extinction_method SHELXL97
_refine_ls_goodness_of_fit_ref 1.038
_refine_ls_hydrogen_treatment constr
_refine_ls_matrix_type full
_refine_ls_number_parameters 172
_refine_ls_number_reflns 2154
_refine_ls_number_restraints 0
_refine_ls_restrained_S_all 1.038
_refine_ls_R_factor_all 0.0332
_refine_ls_R_factor_gt 0.0324
_refine_ls_shift/su_max 0.000
_refine_ls_shift/su_mean 0.000
_refine_ls_structure_factor_coef Fsqd
_refine_ls_weighting_details 'calc w=1/[\s^2^(Fo^2^)+(0.0555P)^2^+0.2561P] where P=(Fo^2^+2Fc^2^)/3'
_refine_ls_weighting_scheme calc
_refine_ls_wR_factor_gt 0.0855
_refine_ls_wR_factor_ref 0.0863
_reflns_number_gt 2070
_reflns_number_total 2154
_reflns_threshold_expression I>2\s(I)
_cod_data_source_file hb2326.cif
_cod_data_source_block I
_cod_original_cell_volume 626.2(3)
_cod_database_code 2212901
_cod_database_fobs_code 2212901

loop_
_symmetry_equiv_pos_as_xyz
'x, y, z'
'-x, -y, -z'

loop_
_atom_site_type_symbol
_atom_site_label
_atom_site_fract_x
_atom_site_fract_y
_atom_site_fract_z
_atom_site_U_iso_or_equiv
_atom_site_adp_type
_atom_site_calc_flag
_atom_site_refinement_flags
_atom_site_occupancy
C C1 1.1947(4) 0.2471(4) 0.0505(3) 0.0457(6) Uani d . 1
H H1 1.3000 0.1970 -0.0078 0.055 Uiso calc R 1
C C2 1.2020(5) 0.3732(4) 0.0973(3) 0.0491(7) Uani d . 1
H H2 1.3104 0.4082 0.0716 0.059 Uiso calc R 1
C C3 1.0462(5) 0.4470(4) 0.1828(3) 0.0496(7) Uani d . 1
H H3 1.0473 0.5334 0.2155 0.060 Uiso calc R 1
C C4 0.8873(4) 0.3920(3) 0.2201(3) 0.0453(6) Uani d . 1
H H4 0.7803 0.4410 0.2778 0.054 Uiso calc R 1
C C5 0.8900(4) 0.2634(3) 0.1705(3) 0.0342(5) Uani d . 1
C C6 0.7282(4) 0.1886(3) 0.2092(3) 0.0353(5) Uani d . 1
C C7 0.5798(4) 0.2379(3) 0.3148(3) 0.0397(6) Uani d . 1
H H7 0.5754 0.3190 0.3581 0.048 Uiso calc R 1
C C8 0.4389(4) 0.1629(3) 0.3537(3) 0.0393(6) Uani d . 1
H H8 0.4504 0.0846 0.3045 0.047 Uiso calc R 1
C C9 0.1528(5) 0.1021(4) 0.4793(4) 0.0551(8) Uani d . 1
H H9A 0.1914 0.0266 0.4180 0.083 Uiso calc R 1
H H9B 0.0275 0.1689 0.4633 0.083 Uiso calc R 1
H H9C 0.1483 0.0530 0.5747 0.083 Uiso calc R 1
C C10 0.2522(5) 0.3091(5) 0.5371(4) 0.0704(10) Uani d . 1
H H10A 0.2143 0.2713 0.6327 0.106 Uiso calc R 1
H H10B 0.1500 0.3945 0.5042 0.106 Uiso calc R 1
H H10C 0.3662 0.3404 0.5308 0.106 Uiso calc R 1
Cd Cd1 1.0000 0.0000 0.0000 0.04458(17) Uani d S 1
Cl Cl1 1.31039(11) -0.25699(8) 0.23206(8) 0.0485(2) Uani d . 1
N N1 1.0410(3) 0.1929(3) 0.0856(2) 0.0379(5) Uani d . 1
N N2 0.2916(3) 0.1899(3) 0.4517(3) 0.0449(6) Uani d . 1
O O1 0.7378(3) 0.0806(2) 0.1478(2) 0.0513(5) Uani d . 1
O O2 1.1165(4) -0.1933(4) 0.2003(3) 0.0745(8) Uani d . 1
O O3 1.3995(5) -0.1404(4) 0.2096(4) 0.0995(11) Uani d . 1
O O4 1.2990(5) -0.3296(5) 0.3723(4) 0.1066(12) Uani d . 1
O O5 1.4107(5) -0.3643(4) 0.1414(5) 0.1078(13) Uani d . 1

loop_
_atom_site_aniso_label
_atom_site_aniso_U_11
_atom_site_aniso_U_22
_atom_site_aniso_U_33
_atom_site_aniso_U_12
_atom_site_aniso_U_13
_atom_site_aniso_U_23
C1 0.0359(14) 0.0531(16) 0.0477(16) -0.0159(12) 0.0015(12) -0.0078(12)
C2 0.0438(16) 0.0588(19) 0.0515(17) -0.0280(13) -0.0080(13) -0.0008(14)
C3 0.0574(19) 0.0494(16) 0.0510(17) -0.0249(14) -0.0082(15) -0.0112(13)
C4 0.0477(16) 0.0444(15) 0.0458(16) -0.0161(12) 0.0034(13) -0.0156(12)
C5 0.0346(13) 0.0375(13) 0.0306(12) -0.0122(10) -0.0004(10) -0.0064(10)
C6 0.0348(13) 0.0377(13) 0.0339(13) -0.0126(10) 0.0009(10) -0.0082(10)
C7 0.0352(13) 0.0426(14) 0.0404(14) -0.0108(11) 0.0046(11) -0.0142(11)
C8 0.0366(14) 0.0417(14) 0.0359(14) -0.0086(11) -0.0002(11) -0.0062(11)
C9 0.0441(17) 0.0619(19) 0.0562(19) -0.0215(14) 0.0057(14) -0.0030(15)
C10 0.0515(19) 0.093(3) 0.072(2) -0.0259(18) 0.0261(17) -0.046(2)
Cd1 0.0473(2) 0.0452(2) 0.0432(2) -0.01849(14) 0.01370(13) -0.02093(13)
Cl1 0.0423(4) 0.0478(4) 0.0577(5) -0.0178(3) 0.0007(3) -0.0120(3)
N1 0.0342(11) 0.0433(12) 0.0369(11) -0.0143(9) 0.0042(9) -0.0109(9)
N2 0.0354(12) 0.0534(14) 0.0413(13) -0.0126(10) 0.0080(10) -0.0088(10)
O1 0.0473(11) 0.0573(13) 0.0583(13) -0.0290(10) 0.0199(10) -0.0310(10)
O2 0.0514(14) 0.099(2) 0.0632(15) -0.0207(13) -0.0045(12) 0.0073(14)
O3 0.102(2) 0.094(2) 0.130(3) -0.065(2) 0.002(2) -0.036(2)
O4 0.093(2) 0.137(3) 0.074(2) -0.033(2) -0.0194(18) 0.0286(19)
O5 0.097(2) 0.077(2) 0.144(3) -0.0272(17) 0.044(2) -0.056(2)

loop_
_atom_type_symbol
_atom_type_description
_atom_type_scat_dispersion_real
_atom_type_scat_dispersion_imag
_atom_type_scat_source
C C 0.0033 0.0016 'International Tables Vol C Tables 4.2.6.8 and 6.1.1.4'
H H 0.0000 0.0000 'International Tables Vol C Tables 4.2.6.8 and 6.1.1.4'
N N 0.0061 0.0033 'International Tables Vol C Tables 4.2.6.8 and 6.1.1.4'
O O 0.0106 0.0060 'International Tables Vol C Tables 4.2.6.8 and 6.1.1.4'
Cl Cl 0.1484 0.1585 'International Tables Vol C Tables 4.2.6.8 and 6.1.1.4'
Cd Cd -0.8075 1.2024 'International Tables Vol C Tables 4.2.6.8 and 6.1.1.4'

loop_
_geom_angle_atom_site_label_1
_geom_angle_atom_site_label_2
_geom_angle_atom_site_label_3
_geom_angle_site_symmetry_1
_geom_angle_site_symmetry_3
_geom_angle
_geom_angle_publ_flag
N1 C1 C2 . . 122.4(3) ?
N1 C1 H1 . . 118.8 ?
C2 C1 H1 . . 118.8 ?
C1 C2 C3 . . 118.6(3) ?
C1 C2 H2 . . 120.7 ?
C3 C2 H2 . . 120.7 ?
C2 C3 C4 . . 119.5(3) ?
C2 C3 H3 . . 120.3 ?
C4 C3 H3 . . 120.3 ?
C5 C4 C3 . . 119.0(3) ?
C5 C4 H4 . . 120.5 ?
C3 C4 H4 . . 120.5 ?
N1 C5 C4 . . 121.3(2) ?
N1 C5 C6 . . 114.9(2) ?
C4 C5 C6 . . 123.8(2) ?
O1 C6 C7 . . 122.6(2) ?
O1 C6 C5 . . 118.2(2) ?
C7 C6 C5 . . 119.1(2) ?
C8 C7 C6 . . 118.2(3) ?
C8 C7 H7 . . 120.9 ?
C6 C7 H7 . . 120.9 ?
N2 C8 C7 . . 127.3(3) ?
N2 C8 H8 . . 116.3 ?
C7 C8 H8 . . 116.3 ?
N2 C9 H9A . . 109.5 ?
N2 C9 H9B . . 109.5 ?
H9A C9 H9B . . 109.5 ?
N2 C9 H9C . . 109.5 ?
H9A C9 H9C . . 109.5 ?
H9B C9 H9C . . 109.5 ?
N2 C10 H10A . . 109.5 ?
N2 C10 H10B . . 109.5 ?
H10A C10 H10B . . 109.5 ?
N2 C10 H10C . . 109.5 ?
H10A C10 H10C . . 109.5 ?
H10B C10 H10C . . 109.5 ?
O1 Cd1 O1 . 2_755 180.0 ?
O1 Cd1 N1 . . 73.63(8) y
O1 Cd1 N1 2_755 . 106.37(8) ?
O1 Cd1 N1 . 2_755 106.37(8) ?
O1 Cd1 N1 2_755 2_755 73.63(8) ?
N1 Cd1 N1 . 2_755 180.0 ?
O1 Cd1 O2 . . 85.36(9) ?
O1 Cd1 O2 2_755 . 94.64(9) ?
N1 Cd1 O2 . . 94.00(10) ?
N1 Cd1 O2 2_755 . 86.00(10) ?
O1 Cd1 O2 . 2_755 94.64(9) ?
O1 Cd1 O2 2_755 2_755 85.36(9) ?
N1 Cd1 O2 . 2_755 86.00(10) ?
N1 Cd1 O2 2_755 2_755 94.00(10) ?
O2 Cd1 O2 . 2_755 180.0 ?
O3 Cl1 O4 . . 112.9(2) ?
O3 Cl1 O5 . . 109.3(2) ?
O4 Cl1 O5 . . 110.3(3) ?
O3 Cl1 O2 . . 109.0(2) ?
O4 Cl1 O2 . . 106.76(19) ?
O5 Cl1 O2 . . 108.4(2) ?
C5 N1 C1 . . 119.1(2) ?
C5 N1 Cd1 . . 114.95(16) ?
C1 N1 Cd1 . . 125.7(2) ?
C8 N2 C10 . . 123.2(3) ?
C8 N2 C9 . . 121.0(3) ?
C10 N2 C9 . . 115.8(3) ?
C6 O1 Cd1 . . 117.84(16) ?
Cl1 O2 Cd1 . . 127.83(16) ?

loop_
_geom_bond_atom_site_label_1
_geom_bond_atom_site_label_2
_geom_bond_site_symmetry_2
_geom_bond_distance
_geom_bond_publ_flag
C1 N1 . 1.343(4) ?
C1 C2 . 1.368(5) ?
C1 H1 . 0.9300 ?
C2 C3 . 1.370(5) ?
C2 H2 . 0.9300 ?
C3 C4 . 1.383(4) ?
C3 H3 . 0.9300 ?
C4 C5 . 1.379(4) ?
C4 H4 . 0.9300 ?
C5 N1 . 1.336(3) ?
C5 C6 . 1.518(3) ?
C6 O1 . 1.254(3) ?
C6 C7 . 1.393(4) ?
C7 C8 . 1.385(4) ?
C7 H7 . 0.9300 ?
C8 N2 . 1.308(4) ?
C8 H8 . 0.9300 ?
C9 N2 . 1.459(4) ?
C9 H9A . 0.9600 ?
C9 H9B . 0.9600 ?
C9 H9C . 0.9600 ?
C10 N2 . 1.453(5) ?
C10 H10A . 0.9600 ?
C10 H10B . 0.9600 ?
C10 H10C . 0.9600 ?
Cd1 O1 . 2.213(2) y
Cd1 O1 2_755 2.213(2) ?
Cd1 N1 . 2.257(2) y
Cd1 N1 2_755 2.257(2) ?
Cd1 O2 . 2.479(3) y
Cd1 O2 2_755 2.479(3) ?
Cl1 O3 . 1.404(3) ?
Cl1 O4 . 1.413(3) ?
Cl1 O5 . 1.413(3) ?
Cl1 O2 . 1.432(3) ?

loop_
_geom_torsion_atom_site_label_1
_geom_torsion_atom_site_label_2
_geom_torsion_atom_site_label_3
_geom_torsion_atom_site_label_4
_geom_torsion_site_symmetry_1
_geom_torsion
N1 C1 C2 C3 . -0.2(5)
C1 C2 C3 C4 . 0.4(5)
C2 C3 C4 C5 . 0.2(5)
C3 C4 C5 N1 . -1.2(4)
C3 C4 C5 C6 . 177.3(3)
N1 C5 C6 O1 . -8.0(4)
C4 C5 C6 O1 . 173.4(3)
N1 C5 C6 C7 . 169.4(2)
C4 C5 C6 C7 . -9.2(4)
O1 C6 C7 C8 . 0.6(4)
C5 C6 C7 C8 . -176.6(2)
C6 C7 C8 N2 . 178.4(3)
C4 C5 N1 C1 . 1.4(4)
C6 C5 N1 C1 . -177.2(2)
C4 C5 N1 Cd1 . -173.8(2)
C6 C5 N1 Cd1 . 7.6(3)
C2 C1 N1 C5 . -0.7(4)
C2 C1 N1 Cd1 . 174.0(2)
O1 Cd1 N1 C5 . -4.32(17)
O1 Cd1 N1 C5 2_755 175.68(17)
O2 Cd1 N1 C5 . -88.29(19)
O2 Cd1 N1 C5 2_755 91.71(19)
O1 Cd1 N1 C1 . -179.2(2)
O1 Cd1 N1 C1 2_755 0.8(2)
O2 Cd1 N1 C1 . 96.8(2)
O2 Cd1 N1 C1 2_755 -83.2(2)
C7 C8 N2 C10 . 0.6(5)
C7 C8 N2 C9 . 179.1(3)
C7 C6 O1 Cd1 . -173.1(2)
C5 C6 O1 Cd1 . 4.2(3)
N1 Cd1 O1 C6 . -0.1(2)
N1 Cd1 O1 C6 2_755 179.9(2)
O2 Cd1 O1 C6 . 95.4(2)
O2 Cd1 O1 C6 2_755 -84.6(2)
O3 Cl1 O2 Cd1 . 42.5(3)
O4 Cl1 O2 Cd1 . 164.8(3)
O5 Cl1 O2 Cd1 . -76.4(3)
O1 Cd1 O2 Cl1 . -145.9(2)
O1 Cd1 O2 Cl1 2_755 34.1(2)
N1 Cd1 O2 Cl1 . -72.7(2)
N1 Cd1 O2 Cl1 2_755 107.3(2)
